data_4502242
loop_
_publ_author_name
'Xu, Haisheng'
'Li, Zhanfeng'
'Liu, Bin'
'Xue, Ganglin'
'Hu, Huaiming'
'Fu, Feng'
'Wang, Jiwu'

_publ_section_title
;
 Charge-Transfer Salts via Cocrystallization of the Cationic Ferrocenyl
 Donor with Polyoxometalate Acceptors
;
_journal_issue 3
_journal_name_full 'Crystal Growth &amp; Design'
_journal_page_first 1096
_journal_paper_doi 10.1021/cg900777g
_journal_volume 10
_journal_year 2010
_chemical_formula_sum 'C48 H68 Fe2 Mo12 N3 O40 P'
_chemical_formula_weight 2621.00
_chemical_name_systematic
; 
 ? 
;
_space_group_IT_number 56
_symmetry_cell_setting orthorhombic
_symmetry_space_group_name_Hall '-P 2ab 2ac'
_symmetry_space_group_name_H-M 'P c c n'
_atom_sites_solution_hydrogens geom
_atom_sites_solution_primary direct
_atom_sites_solution_secondary difmap
_audit_creation_method SHELXL-97
_cell_angle_alpha 90.00
_cell_angle_beta 90.00
_cell_angle_gamma 90.00
_cell_formula_units_Z 4
_cell_length_a 20.639(5)
_cell_length_b 21.396(5)
_cell_length_c 16.918(4)
_cell_measurement_temperature 293(2)
_cell_volume 7471(3)
_computing_cell_refinement 'Bruker SMART'
_computing_data_collection 'Bruker SMART'
_computing_data_reduction 'Bruker SAINT'
_computing_molecular_graphics 'Bruker SHELXTL'
_computing_publication_material 'Bruker SHELXTL'
_computing_structure_refinement 'SHELXL-97 (Sheldrick, 1997)'
_computing_structure_solution 'SHELXS-97 (Sheldrick, 1990)'
_diffrn_ambient_temperature 293(2)
_diffrn_measured_fraction_theta_full 0.977
_diffrn_measured_fraction_theta_max 0.977
_diffrn_measurement_device_type 'CCD area detector'
_diffrn_measurement_method 'phi and omega scans'
_diffrn_radiation_monochromator graphite
_diffrn_radiation_source 'fine-focus sealed tube'
_diffrn_radiation_type MoK\a
_diffrn_radiation_wavelength 0.71073
_diffrn_reflns_av_R_equivalents 0.0981
_diffrn_reflns_av_sigmaI/netI 0.0971
_diffrn_reflns_limit_h_max 23
_diffrn_reflns_limit_h_min -24
_diffrn_reflns_limit_k_max 25
_diffrn_reflns_limit_k_min -20
_diffrn_reflns_limit_l_max 19
_diffrn_reflns_limit_l_min -20
_diffrn_reflns_number 35213
_diffrn_reflns_theta_full 25.10
_diffrn_reflns_theta_max 25.10
_diffrn_reflns_theta_min 1.82
_diffrn_standards_decay_% 0
_diffrn_standards_interval_count 0
_diffrn_standards_interval_time 0
_diffrn_standards_number 0
_exptl_absorpt_coefficient_mu 2.428
_exptl_absorpt_correction_T_max 0.695
_exptl_absorpt_correction_T_min 0.502
_exptl_absorpt_correction_type multi-scan
_exptl_absorpt_process_details sadabs
_exptl_crystal_colour dark-red
_exptl_crystal_density_diffrn 2.330
_exptl_crystal_density_method 'not measured'
_exptl_crystal_description block
_exptl_crystal_F_000 5072
_exptl_crystal_size_max 0.43
_exptl_crystal_size_mid 0.24
_exptl_crystal_size_min 0.15
_refine_diff_density_max 1.793
_refine_diff_density_min -0.917
_refine_diff_density_rms 0.230
_refine_ls_extinction_coef 0.00017(4)
_refine_ls_extinction_expression Fc^*^=kFc[1+0.001xFc^2^\l^3^/sin(2\q)]^-1/4^
_refine_ls_extinction_method SHELXL
_refine_ls_goodness_of_fit_ref 1.054
_refine_ls_hydrogen_treatment constr
_refine_ls_matrix_type full
_refine_ls_number_parameters 216
_refine_ls_number_reflns 6512
_refine_ls_number_restraints 11
_refine_ls_restrained_S_all 1.055
_refine_ls_R_factor_all 0.1378
_refine_ls_R_factor_gt 0.0928
_refine_ls_shift/su_max 0.000
_refine_ls_shift/su_mean 0.000
_refine_ls_structure_factor_coef Fsqd
_refine_ls_weighting_details 'calc w=1/[\s^2^(Fo^2^)+(0.0922P)^2^+134.0175P] where P=(Fo^2^+2Fc^2^)/3'
_refine_ls_weighting_scheme calc
_refine_ls_wR_factor_gt 0.2208
_refine_ls_wR_factor_ref 0.2356
_reflns_number_gt 3764
_reflns_number_total 6512
_reflns_threshold_expression >2sigma(I)
_cod_data_source_file cg900777g_si_004.cif
_cod_data_source_block xb2421
_cod_depositor_comments
;
The following automatic conversions were performed:

'_refine_ls_hydrogen_treatment' value 'constrn' was replaced with the
value 'constr' as specified in the replacement file
'src/cod-tools/trunk/data/replacement-values/replacement_values.lst'.

Automatic conversion script
Id: cif_fix_values 5376 2017-05-30 11:51:03Z andrius 
;
_cod_original_sg_symbol_H-M pccn
_cod_database_code 4502242

loop_
_symmetry_equiv_pos_as_xyz
'x, y, z'
'-x+1/2, -y+1/2, z'
'-x, y+1/2, -z+1/2'
'x+1/2, -y, -z+1/2'
'-x, -y, -z'
'x-1/2, y-1/2, -z'
'x, -y-1/2, z-1/2'
'-x-1/2, y, z-1/2'

loop_
_atom_site_label
_atom_site_type_symbol
_atom_site_fract_x
_atom_site_fract_y
_atom_site_fract_z
_atom_site_U_iso_or_equiv
_atom_site_adp_type
_atom_site_occupancy
_atom_site_symmetry_multiplicity
_atom_site_calc_flag
_atom_site_refinement_flags
C6 C 0.8696(3) 0.8046(3) 0.3211(3) 0.052(5) Uiso 1 1 d G
C7 C 0.8254(3) 0.8058(3) 0.3854(4) 0.068(6) Uiso 1 1 d G
H7 H 0.8149 0.7722 0.4178 0.081 Uiso 1 1 calc R
C8 C 0.8002(3) 0.8674(4) 0.3916(5) 0.081(7) Uiso 1 1 d G
H8 H 0.7703 0.8811 0.4288 0.098 Uiso 1 1 calc R
C9 C 0.8289(4) 0.9042(3) 0.3312(5) 0.059(5) Uiso 1 1 d G
H9 H 0.8209 0.9463 0.3218 0.071 Uiso 1 1 calc R
C10 C 0.8718(4) 0.8654(3) 0.2876(4) 0.048(4) Uiso 1 1 d G
H10 H 0.8968 0.8777 0.2446 0.057 Uiso 1 1 calc R
C1 C 0.9540(5) 0.8370(4) 0.5008(5) 0.081(7) Uiso 1 1 d G
H1 H 0.9465 0.8029 0.5336 0.097 Uiso 1 1 calc R
C2 C 0.9264(5) 0.8975(4) 0.5092(5) 0.095(8) Uiso 1 1 d G
H2 H 0.8978 0.9099 0.5486 0.115 Uiso 1 1 calc R
C3 C 0.9504(4) 0.9356(4) 0.4470(6) 0.101(8) Uiso 1 1 d G
H3 H 0.9401 0.9773 0.4385 0.122 Uiso 1 1 calc R
C4 C 0.9927(4) 0.8986(4) 0.4001(6) 0.100(8) Uiso 1 1 d G
H4 H 1.0150 0.9120 0.3554 0.120 Uiso 1 1 calc R
C5 C 0.9949(4) 0.8377(4) 0.4333(6) 0.098(8) Uiso 1 1 d G
H5 H 1.0189 0.8042 0.4142 0.117 Uiso 1 1 calc R
N1 N 0.8654(3) 0.7080(3) 0.2423(4) 0.055(4) Uiso 1 1 d R
C12 C 0.8447(4) 0.6507(3) 0.2716(5) 0.067(6) Uiso 1 1 d R
H12 H 0.8569 0.6381 0.3221 0.080 Uiso 1 1 d R
C13 C 0.8056(5) 0.6123(3) 0.2256(6) 0.060(5) Uiso 1 1 d R
H13 H 0.7918 0.5739 0.2452 0.073 Uiso 1 1 calc R
C14 C 0.7873(4) 0.6311(4) 0.1502(5) 0.063(5) Uiso 1 1 d R
H14 H 0.7612 0.6054 0.1194 0.075 Uiso 1 1 calc R
C15 C 0.8080(4) 0.6884(4) 0.1209(4) 0.094(8) Uiso 1 1 d R
H15 H 0.7957 0.7011 0.0705 0.113 Uiso 1 1 calc R
C16 C 0.8470(4) 0.7269(3) 0.1669(4) 0.070(6) Uiso 1 1 d R
H16 H 0.8609 0.7652 0.1473 0.084 Uiso 1 1 calc R
Fe1 Fe 0.90090(14) 0.86464(12) 0.40238(17) 0.0547(7) Uani 1 1 d .
Mo1 Mo 0.03953(8) 0.63306(7) 0.61798(9) 0.0415(4) Uani 1 1 d .
Mo2 Mo 0.10967(7) 0.37280(6) 0.48795(8) 0.0370(4) Uani 1 1 d .
Mo3 Mo 0.15834(7) 0.51624(8) 0.57983(9) 0.0444(4) Uani 1 1 d .
Mo4 Mo 0.04001(8) 0.64394(7) 0.40765(10) 0.0477(4) Uani 1 1 d .
Mo5 Mo -0.13613(7) 0.49113(8) 0.62930(10) 0.0494(5) Uani 1 1 d .
Mo6 Mo 0.02474(8) 0.48197(8) 0.70660(9) 0.0544(5) Uani 1 1 d .
C11 C 0.9064(9) 0.7497(9) 0.2935(11) 0.057(5) Uiso 1 1 d .
H11A H 0.9218 0.7262 0.3388 0.068 Uiso 1 1 calc R
H11B H 0.9439 0.7636 0.2638 0.068 Uiso 1 1 calc R
C18 C 0.1954(15) 0.7026(15) 0.781(2) 0.22(2) Uiso 1 1 d D
H18A H 0.1582 0.7256 0.8009 0.260 Uiso 1 1 calc R
H18B H 0.1829 0.6841 0.7312 0.260 Uiso 1 1 calc R
C21 C 0.1588(13) 0.5588(13) 0.9148(15) 0.106(9) Uiso 1 1 d D
H21A H 0.1419 0.5186 0.9005 0.160 Uiso 1 1 calc R
H21B H 0.1332 0.5763 0.9566 0.160 Uiso 1 1 calc R
H21C H 0.2028 0.5544 0.9323 0.160 Uiso 1 1 calc R
C22 C 0.2301(19) 0.7915(16) 0.696(2) 0.28(3) Uiso 1 1 d D
H22A H 0.2680 0.8170 0.6852 0.339 Uiso 1 1 calc R
H22B H 0.2262 0.7632 0.6515 0.339 Uiso 1 1 calc R
C23 C 0.1764(15) 0.8333(15) 0.6883(19) 0.135(12) Uiso 1 1 d D
H23A H 0.1949 0.8622 0.6502 0.162 Uiso 1 1 calc R
H23B H 0.1804 0.8551 0.7383 0.162 Uiso 1 1 calc R
C24 C 0.1051(16) 0.846(3) 0.672(4) 0.36(4) Uiso 1 1 d D
H24A H 0.0848 0.8072 0.6552 0.432 Uiso 1 1 calc R
H24B H 0.0844 0.8585 0.7213 0.432 Uiso 1 1 calc R
C25 C 0.0943(14) 0.8945(16) 0.612(2) 0.153(14) Uiso 1 1 d D
H25A H 0.1306 0.9225 0.6107 0.229 Uiso 1 1 calc R
H25B H 0.0556 0.9174 0.6241 0.229 Uiso 1 1 calc R
H25C H 0.0896 0.8751 0.5608 0.229 Uiso 1 1 calc R
N2 N 0.2500 0.7500 0.7650(13) 0.067(7) Uiso 1 2 d SD
O1 O 0.0293(10) 0.5329(9) 0.4188(12) 0.037(5) Uiso 0.50 1 d P
O2 O 0.0693(9) 0.4791(9) 0.4909(11) 0.030(5) Uiso 0.50 1 d P
O3 O 0.0437(9) 0.5255(9) 0.5662(11) 0.028(4) Uiso 0.50 1 d P
O4 O -0.0081(9) 0.5665(9) 0.5089(10) 0.027(4) Uiso 0.50 1 d P
O5 O 0.1078(7) 0.4835(6) 0.6692(9) 0.071(4) Uiso 1 1 d .
O6 O 0.1532(6) 0.4248(6) 0.5525(8) 0.066(4) Uiso 1 1 d .
O7 O 0.1615(6) 0.3146(6) 0.4763(7) 0.061(4) Uiso 1 1 d .
O8 O 0.2310(6) 0.5188(6) 0.6185(8) 0.068(4) Uiso 1 1 d .
O9 O 0.1249(8) 0.5928(7) 0.6028(9) 0.084(4) Uiso 1 1 d .
O10 O 0.1109(9) 0.5966(8) 0.3834(10) 0.104(6) Uiso 1 1 d .
O11 O 0.0603(6) 0.6932(6) 0.6686(8) 0.070(4) Uiso 1 1 d .
O12 O 0.0239(7) 0.5741(7) 0.6916(8) 0.073(4) Uiso 1 1 d .
O13 O 0.0591(7) 0.6620(7) 0.5082(8) 0.070(4) Uiso 1 1 d .
O14 O -0.0450(6) 0.6489(6) 0.5965(7) 0.060(3) Uiso 1 1 d .
O15 O -0.0523(6) 0.6564(6) 0.4399(7) 0.057(3) Uiso 1 1 d .
O16 O 0.0543(6) 0.7102(6) 0.3618(7) 0.055(3) Uiso 1 1 d .
O17 O -0.1380(6) 0.5732(6) 0.5986(8) 0.068(4) Uiso 1 1 d .
O18 O -0.1730(7) 0.4711(7) 0.5236(8) 0.073(4) Uiso 1 1 d .
O19 O -0.2008(6) 0.4834(6) 0.6871(8) 0.061(3) Uiso 1 1 d .
O20 O -0.0687(8) 0.5011(7) 0.6969(10) 0.091(5) Uiso 1 1 d .
O21 O 0.0096(8) 0.4021(8) 0.6707(10) 0.098(5) Uiso 1 1 d .
O22 O 0.0334(6) 0.4738(6) 0.8018(8) 0.065(4) Uiso 1 1 d .
P1 P 0.0000 0.5000 0.5000 0.0337(13) Uiso 1 2 d S
C19 C 0.2085(11) 0.6515(11) 0.8369(15) 0.090(8) Uiso 1 1 d D
H19A H 0.2153 0.6694 0.8889 0.108 Uiso 1 1 calc R
H19B H 0.2486 0.6313 0.8213 0.108 Uiso 1 1 calc R
C20 C 0.1566(19) 0.6019(15) 0.844(2) 0.23(2) Uiso 1 1 d D
H20A H 0.1586 0.5761 0.7964 0.270 Uiso 1 1 calc R
H20B H 0.1148 0.6227 0.8434 0.270 Uiso 1 1 calc R

loop_
_atom_site_aniso_label
_atom_site_aniso_U_11
_atom_site_aniso_U_22
_atom_site_aniso_U_33
_atom_site_aniso_U_23
_atom_site_aniso_U_13
_atom_site_aniso_U_12
Fe1 0.0630(18) 0.0442(16) 0.0570(17) 0.0047(13) -0.0072(14) -0.0045(13)
Mo1 0.0522(9) 0.0327(8) 0.0395(9) -0.0064(6) -0.0039(7) 0.0016(7)
Mo2 0.0385(8) 0.0302(7) 0.0423(8) -0.0005(7) -0.0001(7) 0.0055(6)
Mo3 0.0327(8) 0.0551(10) 0.0455(9) 0.0016(8) -0.0066(7) 0.0009(7)
Mo4 0.0464(9) 0.0292(8) 0.0675(11) 0.0001(7) -0.0113(8) 0.0024(7)
Mo5 0.0369(8) 0.0520(10) 0.0593(11) -0.0144(8) 0.0075(7) -0.0003(7)
Mo6 0.0647(11) 0.0620(11) 0.0366(9) -0.0094(8) -0.0112(8) 0.0229(9)

loop_
_atom_type_symbol
_atom_type_description
_atom_type_scat_dispersion_real
_atom_type_scat_dispersion_imag
_atom_type_scat_source
C C 0.0033 0.0016 'International Tables Vol C Tables 4.2.6.8 and 6.1.1.4'
H H 0.0000 0.0000 'International Tables Vol C Tables 4.2.6.8 and 6.1.1.4'
Fe Fe 0.3463 0.8444 'International Tables Vol C Tables 4.2.6.8 and 6.1.1.4'
Mo Mo -1.6832 0.6857 'International Tables Vol C Tables 4.2.6.8 and 6.1.1.4'
N N 0.0061 0.0033 'International Tables Vol C Tables 4.2.6.8 and 6.1.1.4'
O O 0.0106 0.0060 'International Tables Vol C Tables 4.2.6.8 and 6.1.1.4'
P P 0.1023 0.0942 'International Tables Vol C Tables 4.2.6.8 and 6.1.1.4'

loop_
_geom_angle_atom_site_label_1
_geom_angle_atom_site_label_2
_geom_angle_atom_site_label_3
_geom_angle
_geom_angle_site_symmetry_1
_geom_angle_site_symmetry_3
C7 C6 C10 108.0 . .
C7 C6 C11 126.0(8) . .
C10 C6 C11 126.0(8) . .
C7 C6 Fe1 70.6(2) . .
C10 C6 Fe1 71.0(2) . .
C11 C6 Fe1 124.5(8) . .
C8 C7 C6 108.0 . .
C8 C7 Fe1 72.2(2) . .
C6 C7 Fe1 68.0(2) . .
C7 C8 C9 108.0 . .
C7 C8 Fe1 67.41(19) . .
C9 C8 Fe1 70.4(2) . .
C10 C9 C8 108.0 . .
C10 C9 Fe1 67.6(2) . .
C8 C9 Fe1 69.9(2) . .
C9 C10 C6 108.0 . .
C9 C10 Fe1 72.1(2) . .
C6 C10 Fe1 67.7(2) . .
C5 C1 C2 108.0 . .
C5 C1 Fe1 70.5(2) . .
C2 C1 Fe1 67.10(19) . .
C3 C2 C1 108.0 . .
C3 C2 Fe1 68.0(2) . .
C1 C2 Fe1 72.3(2) . .
C4 C3 C2 108.0 . .
C4 C3 Fe1 71.2(2) . .
C2 C3 Fe1 70.3(2) . .
C3 C4 C5 108.0 . .
C3 C4 Fe1 67.3(2) . .
C5 C4 Fe1 72.2(2) . .
C4 C5 C1 108.0 . .
C4 C5 Fe1 67.6(2) . .
C1 C5 Fe1 69.6(2) . .
C12 N1 C16 120.0 . .
C12 N1 C11 119.4(8) . .
C16 N1 C11 120.6(8) . .
C13 C12 N1 120.0 . .
C12 C13 C14 120.0 . .
C13 C14 C15 120.0 . .
C16 C15 C14 120.0 . .
C15 C16 N1 120.0 . .
C3 Fe1 C6 157.9(5) . .
C3 Fe1 C2 41.71(12) . .
C6 Fe1 C2 158.8(5) . .
C3 Fe1 C7 158.2(4) . .
C6 Fe1 C7 41.44(12) . .
C2 Fe1 C7 123.2(4) . .
C3 Fe1 C4 41.48(13) . .
C6 Fe1 C4 121.4(4) . .
C2 Fe1 C4 69.34(19) . .
C7 Fe1 C4 159.9(4) . .
C3 Fe1 C10 120.7(4) . .
C6 Fe1 C10 41.33(12) . .
C2 Fe1 C10 159.1(4) . .
C7 Fe1 C10 69.00(19) . .
C4 Fe1 C10 104.8(4) . .
C3 Fe1 C1 68.94(19) . .
C6 Fe1 C1 122.7(4) . .
C2 Fe1 C1 40.61(13) . .
C7 Fe1 C1 110.0(4) . .
C4 Fe1 C1 68.0(2) . .
C10 Fe1 C1 157.4(4) . .
C3 Fe1 C8 121.7(4) . .
C6 Fe1 C8 68.6(2) . .
C2 Fe1 C8 109.3(4) . .
C7 Fe1 C8 40.39(14) . .
C4 Fe1 C8 156.6(4) . .
C10 Fe1 C8 67.8(2) . .
C1 Fe1 C8 127.0(4) . .
C3 Fe1 C5 68.7(2) . .
C6 Fe1 C5 107.2(3) . .
C2 Fe1 C5 68.1(2) . .
C7 Fe1 C5 125.4(4) . .
C4 Fe1 C5 40.29(14) . .
C10 Fe1 C5 121.1(4) . .
C1 Fe1 C5 39.83(13) . .
C8 Fe1 C5 162.5(4) . .
C3 Fe1 C9 106.0(3) . .
C6 Fe1 C9 68.5(2) . .
C2 Fe1 C9 124.2(4) . .
C7 Fe1 C9 67.9(2) . .
C4 Fe1 C9 120.5(4) . .
C10 Fe1 C9 40.24(13) . .
C1 Fe1 C9 161.9(4) . .
C8 Fe1 C9 39.73(13) . .
C5 Fe1 C9 156.2(4) . .
O11 Mo1 O12 103.9(7) . .
O11 Mo1 O14 102.4(6) . .
O12 Mo1 O14 95.5(6) . .
O11 Mo1 O9 100.3(7) . .
O12 Mo1 O9 86.8(6) . .
O14 Mo1 O9 155.8(6) . .
O11 Mo1 O13 101.2(6) . .
O12 Mo1 O13 153.5(6) . .
O14 Mo1 O13 87.2(6) . .
O9 Mo1 O13 80.5(6) . .
O11 Mo1 O3 158.4(6) . .
O12 Mo1 O3 66.3(6) . .
O14 Mo1 O3 97.8(6) . .
O9 Mo1 O3 61.1(6) . .
O13 Mo1 O3 87.3(6) . .
O7 Mo2 O6 102.4(6) . .
O7 Mo2 O15 104.0(6) . 5_566
O6 Mo2 O15 97.5(6) . 5_566
O7 Mo2 O17 99.4(6) . 5_566
O6 Mo2 O17 86.6(6) . 5_566
O15 Mo2 O17 154.7(6) 5_566 5_566
O7 Mo2 O14 99.8(6) . 5_566
O6 Mo2 O14 154.9(6) . 5_566
O15 Mo2 O14 88.0(5) 5_566 5_566
O17 Mo2 O14 78.6(5) 5_566 5_566
O7 Mo2 O2 158.8(6) . .
O6 Mo2 O2 65.1(6) . .
O15 Mo2 O2 94.9(6) 5_566 .
O17 Mo2 O2 64.1(6) 5_566 .
O14 Mo2 O2 90.1(6) 5_566 .
O7 Mo2 O4 161.6(6) . 5_566
O6 Mo2 O4 94.9(6) . 5_566
O15 Mo2 O4 67.2(6) 5_566 5_566
O17 Mo2 O4 87.7(6) 5_566 5_566
O14 Mo2 O4 64.7(6) 5_566 5_566
O2 Mo2 O4 38.1(6) . 5_566
O8 Mo3 O18 103.3(7) . 5_566
O8 Mo3 O9 103.4(7) . .
O18 Mo3 O9 97.8(7) 5_566 .
O8 Mo3 O5 101.0(6) . .
O18 Mo3 O5 153.2(6) 5_566 .
O9 Mo3 O5 87.4(6) . .
O8 Mo3 O6 100.0(6) . .
O18 Mo3 O6 86.1(6) 5_566 .
O9 Mo3 O6 154.7(6) . .
O5 Mo3 O6 78.6(6) . .
O8 Mo3 O3 160.8(7) . .
O18 Mo3 O3 93.5(6) 5_566 .
O9 Mo3 O3 64.6(7) . .
O5 Mo3 O3 65.0(6) . .
O6 Mo3 O3 90.3(6) . .
O8 Mo3 O2 157.4(7) . .
O18 Mo3 O2 65.5(6) 5_566 .
O9 Mo3 O2 97.8(7) . .
O5 Mo3 O2 87.7(6) . .
O6 Mo3 O2 61.0(6) . .
O3 Mo3 O2 40.6(6) . .
O16 Mo4 O13 102.9(6) . .
O16 Mo4 O10 103.2(7) . .
O13 Mo4 O10 99.0(7) . .
O16 Mo4 O21 102.1(7) . 5_566
O13 Mo4 O21 151.0(7) . 5_566
O10 Mo4 O21 89.3(7) . 5_566
O16 Mo4 O15 100.7(6) . .
O13 Mo4 O15 85.5(6) . .
O10 Mo4 O15 154.0(7) . .
O21 Mo4 O15 75.6(6) 5_566 .
O16 Mo4 O1 155.5(6) . .
O13 Mo4 O1 99.2(7) . .
O10 Mo4 O1 62.7(7) . .
O21 Mo4 O1 60.1(7) 5_566 .
O15 Mo4 O1 91.3(6) . .
O19 Mo5 O20 104.9(7) . .
O19 Mo5 O17 104.2(6) . .
O20 Mo5 O17 94.7(7) . .
O19 Mo5 O10 100.5(7) . 5_566
O20 Mo5 O10 88.7(7) . 5_566
O17 Mo5 O10 153.3(7) . 5_566
O19 Mo5 O18 101.6(6) . .
O20 Mo5 O18 152.3(7) . .
O17 Mo5 O18 86.8(6) . .
O10 Mo5 O18 78.3(7) 5_566 .
O19 Mo5 O1 156.0(7) . 5_566
O20 Mo5 O1 62.3(7) . 5_566
O17 Mo5 O1 97.4(6) . 5_566
O10 Mo5 O1 61.0(7) 5_566 5_566
O18 Mo5 O1 90.0(6) . 5_566
O22 Mo6 O5 104.0(7) . .
O22 Mo6 O21 104.2(7) . .
O5 Mo6 O21 93.5(7) . .
O22 Mo6 O20 102.2(7) . .
O5 Mo6 O20 151.9(7) . .
O21 Mo6 O20 89.9(7) . .
O22 Mo6 O12 103.5(6) . .
O5 Mo6 O12 86.9(6) . .
O21 Mo6 O12 151.3(7) . .
O20 Mo6 O12 77.0(6) . .
O22 Mo6 O1 154.6(7) . 5_566
O5 Mo6 O1 97.6(7) . 5_566
O21 Mo6 O1 60.6(7) . 5_566
O20 Mo6 O1 60.3(7) . 5_566
O12 Mo6 O1 90.8(6) . 5_566
C6 C11 N1 111.4(12) . .
C19 C18 N2 118(2) . .
C23 C22 N2 130(3) . .
C23 C22 C22 153(4) . 2_565
N2 C22 C22 50.1(17) . 2_565
C22 C23 C24 151(4) . .
C25 C24 C23 113(2) . .
C22 N2 C22 80(3) . 2_565
C22 N2 C18 87(3) . 2_565
C22 N2 C18 108.9(17) 2_565 2_565
C22 N2 C18 108.9(17) . .
C22 N2 C18 87(3) 2_565 .
C18 N2 C18 159(4) 2_565 .
P1 O1 Mo4 121.3(10) . .
P1 O1 Mo5 121.6(10) . 5_566
Mo4 O1 Mo5 95.8(7) . 5_566
P1 O1 Mo6 120.2(10) . 5_566
Mo4 O1 Mo6 96.0(7) . 5_566
Mo5 O1 Mo6 95.6(7) 5_566 5_566
P1 O2 O4 55.2(9) . 5_566
P1 O2 O3 57.0(9) . .
O4 O2 O3 96.2(13) 5_566 .
P1 O2 Mo2 127.4(11) . .
O4 O2 Mo2 72.4(10) 5_566 .
O3 O2 Mo2 132.1(12) . .
P1 O2 Mo3 122.8(10) . .
O4 O2 Mo3 140.6(12) 5_566 .
O3 O2 Mo3 66.0(9) . .
Mo2 O2 Mo3 93.3(6) . .
P1 O3 O4 52.7(8) . .
P1 O3 O2 55.2(9) . .
O4 O3 O2 93.9(12) . .
P1 O3 Mo3 128.5(10) . .
O4 O3 Mo3 136.5(12) . .
O2 O3 Mo3 73.5(9) . .
P1 O3 Mo1 124.7(10) . .
O4 O3 Mo1 72.4(9) . .
O2 O3 Mo1 145.3(12) . .
Mo3 O3 Mo1 94.4(6) . .
P1 O4 O2 59.2(10) . 5_566
P1 O4 O3 58.2(9) . .
O2 O4 O3 100.4(14) 5_566 .
P1 O4 Mo2 128.4(10) . 5_566
O2 O4 Mo2 69.5(9) 5_566 5_566
O3 O4 Mo2 143.0(11) . 5_566
Mo6 O5 Mo3 140.4(8) . .
Mo2 O6 Mo3 140.0(8) . .
Mo3 O9 Mo1 139.2(9) . .
Mo4 O10 Mo5 140.2(10) . 5_566
Mo1 O12 Mo6 141.3(8) . .
Mo4 O13 Mo1 140.6(8) . .
Mo1 O14 Mo2 137.6(7) . 5_566
Mo2 O15 Mo4 139.5(7) 5_566 .
Mo5 O17 Mo2 140.6(8) . 5_566
Mo3 O18 Mo5 141.1(8) 5_566 .
Mo5 O20 Mo6 140.9(9) . .
Mo6 O21 Mo4 141.8(10) . 5_566
O4 P1 O4 180.000(3) . 5_566
O4 P1 O2 65.6(10) . 5_566
O4 P1 O2 114.4(10) 5_566 5_566
O4 P1 O2 114.4(10) . .
O4 P1 O2 65.5(10) 5_566 .
O2 P1 O2 180.000(3) 5_566 .
O4 P1 O3 111.0(10) . 5_566
O4 P1 O3 69.0(10) 5_566 5_566
O2 P1 O3 67.9(10) 5_566 5_566
O2 P1 O3 112.1(10) . 5_566
O4 P1 O3 69.0(10) . .
O4 P1 O3 111.0(10) 5_566 .
O2 P1 O3 112.1(10) 5_566 .
O2 P1 O3 67.9(10) . .
O3 P1 O3 180.0(13) 5_566 .
O4 P1 O1 73.1(10) . .
O4 P1 O1 106.9(10) 5_566 .
O2 P1 O1 107.8(10) 5_566 .
O2 P1 O1 72.2(10) . .
O3 P1 O1 76.1(10) 5_566 .
O3 P1 O1 103.9(10) . .
O4 P1 O1 106.9(10) . 5_566
O4 P1 O1 73.1(10) 5_566 5_566
O2 P1 O1 72.2(10) 5_566 5_566
O2 P1 O1 107.8(10) . 5_566
O3 P1 O1 103.9(10) 5_566 5_566
O3 P1 O1 76.1(10) . 5_566
O1 P1 O1 180.0(13) . 5_566
C18 C19 C20 116.1(16) . .
C19 C20 C21 118(3) . .

loop_
_geom_bond_atom_site_label_1
_geom_bond_atom_site_label_2
_geom_bond_distance
_geom_bond_site_symmetry_2
C6 C7 1.4200 .
C6 C10 1.4200 .
C6 C11 1.473(19) .
C6 Fe1 1.989(6) .
C7 C8 1.4200 .
C7 Fe1 2.023(7) .
C8 C9 1.4200 .
C8 Fe1 2.086(7) .
C9 C10 1.4200 .
C9 Fe1 2.092(7) .
C10 Fe1 2.033(7) .
C1 C5 1.4200 .
C1 C2 1.4201 .
C1 Fe1 2.078(7) .
C2 C3 1.4200 .
C2 Fe1 2.010(6) .
C3 C4 1.4199 .
C3 Fe1 1.978(6) .
C4 C5 1.4200 .
C4 Fe1 2.029(7) .
C5 Fe1 2.090(7) .
N1 C12 1.3900 .
N1 C16 1.3900 .
N1 C11 1.505(19) .
C12 C13 1.3900 .
C13 C14 1.3900 .
C14 C15 1.3900 .
C15 C16 1.3900 .
Mo1 O11 1.604(14) .
Mo1 O12 1.802(14) .
Mo1 O14 1.814(13) .
Mo1 O9 1.979(16) .
Mo1 O13 1.999(14) .
Mo1 O3 2.465(18) .
Mo2 O7 1.654(13) .
Mo2 O6 1.799(13) .
Mo2 O15 1.811(12) 5_566
Mo2 O17 1.955(14) 5_566
Mo2 O14 2.009(13) 5_566
Mo2 O2 2.424(19) .
Mo2 O4 2.467(18) 5_566
Mo3 O8 1.637(13) .
Mo3 O18 1.796(14) 5_566
Mo3 O9 1.820(16) .
Mo3 O5 1.967(14) .
Mo3 O6 2.014(14) .
Mo3 O3 2.386(18) .
Mo3 O2 2.505(19) .
Mo4 O16 1.642(12) .
Mo4 O13 1.789(13) .
Mo4 O10 1.826(18) .
Mo4 O21 1.942(17) 5_566
Mo4 O15 2.001(12) .
Mo4 O1 2.39(2) .
Mo5 O19 1.662(13) .
Mo5 O20 1.813(16) .
Mo5 O17 1.832(14) .
Mo5 O10 1.961(18) 5_566
Mo5 O18 1.990(14) .
Mo5 O1 2.41(2) 5_566
Mo6 O22 1.630(13) .
Mo6 O5 1.827(14) .
Mo6 O21 1.841(17) .
Mo6 O20 1.979(16) .
Mo6 O12 1.987(15) .
Mo6 O1 2.42(2) 5_566
C18 C19 1.467(17) .
C18 N2 1.542(17) .
C21 C20 1.517(18) .
C22 C23 1.43(3) .
C22 N2 1.52(2) .
C22 C22 1.96(7) 2_565
C23 C24 1.52(2) .
C24 C25 1.482(19) .
N2 C22 1.52(2) 2_565
N2 C18 1.542(17) 2_565
O1 P1 1.66(2) .
O1 Mo5 2.41(2) 5_566
O1 Mo6 2.42(2) 5_566
O2 P1 1.505(19) .
O2 O4 1.60(3) 5_566
O2 O3 1.70(3) .
O3 P1 1.538(18) .
O3 O4 1.69(3) .
O4 P1 1.440(19) .
O4 O2 1.60(3) 5_566
O4 Mo2 2.467(18) 5_566
O10 Mo5 1.961(18) 5_566
O14 Mo2 2.009(13) 5_566
O15 Mo2 1.811(12) 5_566
O17 Mo2 1.955(14) 5_566
O18 Mo3 1.796(14) 5_566
O21 Mo4 1.942(17) 5_566
P1 O4 1.440(19) 5_566
P1 O2 1.505(19) 5_566
P1 O3 1.538(18) 5_566
P1 O1 1.66(2) 5_566
C19 C20 1.511(18) .
